data_2010445
loop_
_publ_author_name
'Harrison, William T. A.'
'Gier, Thurman E.'
'Stucky, Galen D.'

_publ_section_title
;
Lithium Berylloarsenate Hydrate, LiBeAsO~4~.H~2~O
;
_journal_name_full 'Acta Crystallographica Section C'
_journal_page_first 181
_journal_page_last 183
_journal_volume 51
_journal_year 1995
_chemical_formula_structural Li(BeAsO~4~).H~2~O
_chemical_formula_sum 'As Be H2 Li O5'
_chemical_formula_weight 172.89
_chemical_name_common 'Lithium Berylloarsenate Hydrate Li-A type'
_space_group_IT_number 33
_space_group_name_Hall 'P 2c -2n'
_space_group_name_H-M_alt 'P n a 21'
_symmetry_cell_setting orthorhombic
_symmetry_space_group_name_Hall 'P 2c -2n'
_symmetry_space_group_name_H-M 'P n a 21'
_cell_angle_alpha 90
_cell_angle_beta 90
_cell_angle_gamma 90
_cell_formula_units_Z 4
_cell_length_a 10.0416(4)
_cell_length_b 8.0285(3)
_cell_length_c 4.8553(2)
_cell_measurement_temperature 298(2)
_cell_volume 391.43(4)
_diffrn_ambient_temperature 298
_exptl_crystal_density_diffrn 2.934
_cod_depositor_comments
;
 Marking attached hydrogen atoms.

 Antanas Vaitkus,
 2017-03-24
;
_cod_original_formula_sum 'H2 As1 Be1 Li1 O5'
_cod_database_code 2010445

loop_
_symmetry_equiv_pos_as_xyz
'x,  y,  z'
'1/2-x,  1/2+y,  1/2+z'
'1/2+x,  1/2-y,  z'
'-x,  -y,  1/2+z'

loop_
_atom_site_label
_atom_site_fract_x
_atom_site_fract_y
_atom_site_fract_z
_atom_site_U_iso_or_equiv
_atom_site_thermal_displace_type
_atom_site_calc_flag
_atom_site_calc_attached_atom
_atom_site_type_symbol
_atom_site_attached_hydrogens
Be(1) 0.1518(16) 0.102(2) 0.333(3) 0.0058(9) Uiso ? ? Be 0
As(1) 0.34704(18) 0.4026(3) 0.331(3) 0.0058(9) Uiso ? ? As 0
Li(1) 0.176(3) 0.292(4) -0.155(13) 0.01 Uiso ? ? Li 0
O(1) 0.0013(10) 0.1634(13) 0.266(3) 0.007(3) Uiso ? ? O 0
O(2) 0.2388(11) 0.2578(14) 0.210(3) 0.007(3) Uiso ? ? O 0
O(3) 0.1838(11) 0.0812(17) 0.657(2) 0.007(3) Uiso ? ? O 0
O(4) 0.1839(11) -0.0664(14) 0.171(2) 0.007(3) Uiso ? ? O 0
O(5) 0.5023(8) 0.0904(12) 0.827(4) 0.015(4) Uiso ? ? O 2

loop_
_geom_bond_atom_site_label_1
_geom_bond_atom_site_label_2
_geom_bond_site_symmetry_1
_geom_bond_site_symmetry_2
_geom_bond_distance
_geom_bond_publ_flag
Be(1) O(1) . 1_555 1.623(12) yes
Be(1) O(2) . 1_555 1.640(12) yes
Be(1) O(3) . 1_555 1.613(13) yes
Be(1) O(4) . 1_555 1.594(12) yes
As(1) O(1) . 3_555 1.667(10) yes
As(1) O(2) . 1_555 1.698(12) yes
As(1) O(3) . 2_556 1.694(12) yes
As(1) O(4) . 2_555 1.698(10) yes
Li(1) O(2) . 1_555 1.90(7) yes
Li(1) O(3) . 1_554 1.93(4) yes
Li(1) O(4) . 2_554 2.00(4) yes
Li(1) O(5) . 3_454 1.99(3) yes

_cod_duplicate_entry 2003195
